data_2241909
loop_
_publ_author_name
'Tabuchi, Yohei'
'Gotoh, Kazuma'
'Ishida, Hiroyuki'

_publ_section_title
;
 Crystal structures of four co-crystals of
 (<i>E</i>)-1,2-di(pyridin-4-yl)ethene with 4-alkoxybenzoic acids:
 4-methoxybenzoic acid--(<i>E</i>)-1,2-di(pyridin-4-yl)ethene (2/1),
 4-ethoxybenzoic acid--(<i>E</i>)-1,2-di(pyridin-4-yl)ethene (2/1),
 4-<i>n</i>-propoxybenzoic acid--(<i>E</i>)-1,2-di(pyridin-4-yl)ethene
 (2/1) and 4-<i>n</i>-butoxybenzoic
 acid--(<i>E</i>)-1,2-di(pyridin-4-yl)ethene (2/1)
;
_journal_issue 11
_journal_name_full 'Acta Crystallographica Section E'
_journal_page_first 1666
_journal_page_last 1671
_journal_paper_doi 10.1107/S2056989016017138
_journal_volume 72
_journal_year 2016
_chemical_formula_iupac '2C11 H14 O3, C12 H10 N2'
_chemical_formula_moiety '2(C11 H14 O3), C12 H10 N2'
_chemical_formula_sum 'C34 H38 N2 O6'
_chemical_formula_weight 570.68
_chemical_name_systematic
;
4-<i>n</i>-Butoxybenzoic acid--(<i>E</i>)-1,2-di(pyridin-4-yl)ethene (2/1)
;
_space_group_IT_number 2
_symmetry_cell_setting triclinic
_symmetry_space_group_name_Hall '-P 1'
_symmetry_space_group_name_H-M 'P -1'
_atom_sites_solution_hydrogens mixed
_cell_angle_alpha 82.29(2)
_cell_angle_beta 78.54(3)
_cell_angle_gamma 86.79(3)
_cell_formula_units_Z 1
_cell_length_a 7.103(4)
_cell_length_b 9.060(5)
_cell_length_c 11.627(7)
_cell_measurement_reflns_used 7992
_cell_measurement_temperature 93(2)
_cell_measurement_theta_max 30.01
_cell_measurement_theta_min 3.07
_cell_volume 726.4(7)
_computing_cell_refinement
;
RAPID-AUTO (Rigaku, 2006)
;
_computing_data_collection
;
RAPID-AUTO (Rigaku, 2006)
;
_computing_data_reduction
;
RAPID-AUTO (Rigaku, 2006)
;
_computing_molecular_graphics
;
ORTEP-3 for Windows (Farrugia, 2012)
;
_computing_publication_material
;
CrystalStructure (Rigaku, 2010) and PLATON (Spek, 2015)
;
_computing_structure_refinement
;
SHELXL2014 (Sheldrick, 2015)
;
_computing_structure_solution
;
<i>Il Milione</i> (Burla <i>et al.</i>,  2007)
;
_diffrn_ambient_temperature 93
_diffrn_detector_area_resol_mean 10.000
_diffrn_measured_fraction_theta_full 0.996
_diffrn_measured_fraction_theta_max 0.995
_diffrn_measurement_device_type 'Rigaku R-AXIS RAPIDII'
_diffrn_measurement_method \w
_diffrn_radiation_type 'Mo K\a'
_diffrn_radiation_wavelength 0.71075
_diffrn_reflns_av_R_equivalents 0.0325
_diffrn_reflns_limit_h_max 9
_diffrn_reflns_limit_h_min -9
_diffrn_reflns_limit_k_max 10
_diffrn_reflns_limit_k_min -11
_diffrn_reflns_limit_l_max 15
_diffrn_reflns_limit_l_min -15
_diffrn_reflns_number 7250
_diffrn_reflns_theta_full 25.242
_diffrn_reflns_theta_max 27.482
_diffrn_reflns_theta_min 3.071
_diffrn_standards_number 0
_exptl_absorpt_coefficient_mu 0.089
_exptl_absorpt_correction_T_max 0.991
_exptl_absorpt_correction_T_min 0.841
_exptl_absorpt_correction_type multi-scan
_exptl_absorpt_process_details
;
(ABSCOR; Higashi, 1995)
;
_exptl_crystal_colour colorless
_exptl_crystal_density_diffrn 1.305
_exptl_crystal_density_method 'not measured'
_exptl_crystal_description block
_exptl_crystal_F_000 304.00
_exptl_crystal_size_max 0.490
_exptl_crystal_size_mid 0.210
_exptl_crystal_size_min 0.100
_refine_diff_density_max 0.182
_refine_diff_density_min -0.448
_refine_ls_extinction_method none
_refine_ls_goodness_of_fit_ref 1.079
_refine_ls_hydrogen_treatment mixed
_refine_ls_matrix_type full
_refine_ls_number_parameters 195
_refine_ls_number_reflns 3311
_refine_ls_number_restraints 0
_refine_ls_restrained_S_all 1.079
_refine_ls_R_factor_all 0.0441
_refine_ls_R_factor_gt 0.0406
_refine_ls_shift/su_max 0.001
_refine_ls_shift/su_mean 0.000
_refine_ls_structure_factor_coef Fsqd
_refine_ls_weighting_details 'w=1/[\s^2^(Fo^2^)+(0.0831P)^2^+0.0445P] where P=(Fo^2^+2Fc^2^)/3'
_refine_ls_weighting_scheme calc
_refine_ls_wR_factor_gt 0.1151
_refine_ls_wR_factor_ref 0.1182
_reflns_number_gt 2919
_reflns_number_total 3311
_reflns_threshold_expression 'I > 2\s(I)'
_cod_data_source_file lh5826sup1.cif
_cod_data_source_block IV
_cod_original_cell_volume 726.3(7)
_cod_database_code 2241909

loop_
_symmetry_equiv_pos_site_id
_symmetry_equiv_pos_as_xyz
1 +X,+Y,+Z
2 -X,-Y,-Z

loop_
_atom_site_type_symbol
_atom_site_label
_atom_site_fract_x
_atom_site_fract_y
_atom_site_fract_z
_atom_site_U_iso_or_equiv
_atom_site_adp_type
_atom_site_calc_flag
_atom_site_occupancy
O O1 0.87741(10) -0.23737(7) 0.37208(5) 0.02330(17) Uani d 1
O O2 0.77725(10) -0.20959(7) 0.19912(6) 0.02700(18) Uani d 1
O O3 1.18789(9) -0.85943(7) 0.22858(6) 0.02097(17) Uani d 1
N N1 0.73630(11) 0.02600(8) 0.40868(7) 0.02009(18) Uani d 1
C C1 0.94410(12) -0.43488(9) 0.25797(7) 0.01695(19) Uani d 1
C C2 1.04332(12) -0.51022(9) 0.34173(7) 0.01810(19) Uani d 1
H H2 1.0577 -0.4631 0.4076 0.022 Uiso calc 1
C C3 1.12077(12) -0.65193(9) 0.33042(7) 0.01837(19) Uani d 1
H H3 1.1849 -0.7027 0.3892 0.022 Uiso calc 1
C C4 1.10454(12) -0.72040(9) 0.23223(8) 0.01745(19) Uani d 1
C C5 1.00760(13) -0.64625(9) 0.14720(7) 0.01907(19) Uani d 1
H H5 0.9966 -0.6921 0.0801 0.023 Uiso calc 1
C C6 0.92703(12) -0.50462(9) 0.16124(8) 0.01858(19) Uani d 1
H H6 0.8593 -0.4549 0.1038 0.022 Uiso calc 1
C C7 0.85686(12) -0.28309(9) 0.27212(8) 0.0186(2) Uani d 1
C C8 1.17439(13) -0.93751(9) 0.13072(8) 0.0196(2) Uani d 1
H H8A 1.2305 -0.8782 0.0550 0.024 Uiso calc 1
H H8B 1.0382 -0.9549 0.1303 0.024 Uiso calc 1
C C9 1.28435(12) -1.08457(9) 0.14586(8) 0.0193(2) Uani d 1
H H9A 1.2238 -1.1442 0.2204 0.023 Uiso calc 1
H H9B 1.4179 -1.0657 0.1516 0.023 Uiso calc 1
C C10 1.28714(14) -1.17236(10) 0.04249(8) 0.0241(2) Uani d 1
H H10A 1.3452 -1.1112 -0.0319 0.029 Uiso calc 1
H H10B 1.1533 -1.1916 0.0377 0.029 Uiso calc 1
C C11 1.39915(14) -1.32056(10) 0.05306(9) 0.0280(2) Uani d 1
H H11A 1.5311 -1.3027 0.0599 0.042 Uiso calc 1
H H11B 1.4014 -1.3696 -0.0174 0.042 Uiso calc 1
H H11C 1.3370 -1.3847 0.1235 0.042 Uiso calc 1
C C12 0.66351(13) 0.11082(10) 0.32383(8) 0.0209(2) Uani d 1
H H12 0.6610 0.0707 0.2528 0.025 Uiso calc 1
C C13 0.59161(12) 0.25456(10) 0.33492(8) 0.0194(2) Uani d 1
H H13 0.5429 0.3116 0.2719 0.023 Uiso calc 1
C C14 0.59107(12) 0.31523(9) 0.43924(8) 0.01710(19) Uani d 1
C C15 0.66576(13) 0.22516(9) 0.52787(8) 0.0205(2) Uani d 1
H H15 0.6674 0.2612 0.6007 0.025 Uiso calc 1
C C16 0.73711(13) 0.08358(10) 0.50919(8) 0.0212(2) Uani d 1
H H16 0.7889 0.0244 0.5700 0.025 Uiso calc 1
C C17 0.51374(12) 0.46721(9) 0.45065(8) 0.0182(2) Uani d 1
H H17 0.4804 0.5238 0.3823 0.022 Uiso calc 1
H H1 0.823(3) -0.133(3) 0.3863(19) 0.100(7) Uiso d 1

loop_
_atom_site_aniso_label
_atom_site_aniso_U_11
_atom_site_aniso_U_22
_atom_site_aniso_U_33
_atom_site_aniso_U_12
_atom_site_aniso_U_13
_atom_site_aniso_U_23
O1 0.0321(4) 0.0185(3) 0.0208(3) 0.0048(3) -0.0079(3) -0.0060(2)
O2 0.0332(4) 0.0217(3) 0.0291(4) 0.0062(3) -0.0145(3) -0.0044(3)
O3 0.0279(3) 0.0153(3) 0.0225(3) 0.0045(2) -0.0106(3) -0.0062(2)
N1 0.0197(4) 0.0160(3) 0.0244(4) -0.0004(3) -0.0034(3) -0.0033(3)
C1 0.0166(4) 0.0162(4) 0.0174(4) -0.0017(3) -0.0018(3) -0.0015(3)
C2 0.0197(4) 0.0191(4) 0.0160(4) -0.0019(3) -0.0034(3) -0.0036(3)
C3 0.0191(4) 0.0187(4) 0.0178(4) 0.0004(3) -0.0055(3) -0.0016(3)
C4 0.0176(4) 0.0150(4) 0.0196(4) -0.0010(3) -0.0035(3) -0.0015(3)
C5 0.0236(4) 0.0175(4) 0.0176(4) -0.0019(3) -0.0063(3) -0.0038(3)
C6 0.0208(4) 0.0170(4) 0.0183(4) -0.0009(3) -0.0064(3) 0.0002(3)
C7 0.0177(4) 0.0179(4) 0.0201(4) -0.0023(3) -0.0027(3) -0.0022(3)
C8 0.0246(4) 0.0173(4) 0.0188(4) 0.0003(3) -0.0074(3) -0.0045(3)
C9 0.0205(4) 0.0159(4) 0.0230(4) 0.0007(3) -0.0067(3) -0.0042(3)
C10 0.0302(5) 0.0195(4) 0.0237(4) 0.0015(3) -0.0061(4) -0.0066(3)
C11 0.0269(5) 0.0219(4) 0.0354(5) 0.0018(4) -0.0029(4) -0.0102(4)
C12 0.0214(4) 0.0211(4) 0.0210(4) -0.0007(3) -0.0032(3) -0.0063(3)
C13 0.0191(4) 0.0200(4) 0.0191(4) 0.0007(3) -0.0051(3) -0.0010(3)
C14 0.0152(4) 0.0150(4) 0.0210(4) -0.0010(3) -0.0035(3) -0.0016(3)
C15 0.0252(4) 0.0161(4) 0.0218(4) 0.0007(3) -0.0079(3) -0.0034(3)
C16 0.0244(4) 0.0162(4) 0.0236(4) 0.0016(3) -0.0073(3) -0.0015(3)
C17 0.0186(4) 0.0145(4) 0.0218(4) 0.0010(3) -0.0060(3) -0.0004(3)

loop_
_atom_type_symbol
_atom_type_description
_atom_type_scat_dispersion_real
_atom_type_scat_dispersion_imag
_atom_type_scat_source
C C 0.0033 0.0016 'International Tables Vol C Tables 4.2.6.8 and 6.1.1.4'
H H 0.0000 0.0000 'International Tables Vol C Tables 4.2.6.8 and 6.1.1.4'
O O 0.0106 0.0060 'International Tables Vol C Tables 4.2.6.8 and 6.1.1.4'
N N 0.0061 0.0033 'International Tables Vol C Tables 4.2.6.8 and 6.1.1.4'

loop_
_geom_angle_atom_site_label_1
_geom_angle_atom_site_label_2
_geom_angle_atom_site_label_3
_geom_angle_site_symmetry_1
_geom_angle
C7 O1 H1 . 116.3(12)
C4 O3 C8 . 118.25(7)
C12 N1 C16 . 117.89(8)
C6 C1 C2 . 118.62(8)
C6 C1 C7 . 120.51(8)
C2 C1 C7 . 120.87(8)
C3 C2 C1 . 121.11(8)
C3 C2 H2 . 119.4
C1 C2 H2 . 119.4
C2 C3 C4 . 119.79(8)
C2 C3 H3 . 120.1
C4 C3 H3 . 120.1
O3 C4 C5 . 124.92(8)
O3 C4 C3 . 115.24(8)
C5 C4 C3 . 119.84(8)
C6 C5 C4 . 119.59(8)
C6 C5 H5 . 120.2
C4 C5 H5 . 120.2
C1 C6 C5 . 121.02(8)
C1 C6 H6 . 119.5
C5 C6 H6 . 119.5
O2 C7 O1 . 124.00(9)
O2 C7 C1 . 123.57(8)
O1 C7 C1 . 112.43(8)
O3 C8 C9 . 107.37(7)
O3 C8 H8A . 110.2
C9 C8 H8A . 110.2
O3 C8 H8B . 110.2
C9 C8 H8B . 110.2
H8A C8 H8B . 108.5
C8 C9 C10 . 111.29(8)
C8 C9 H9A . 109.4
C10 C9 H9A . 109.4
C8 C9 H9B . 109.4
C10 C9 H9B . 109.4
H9A C9 H9B . 108.0
C9 C10 C11 . 113.13(8)
C9 C10 H10A . 109.0
C11 C10 H10A . 109.0
C9 C10 H10B . 109.0
C11 C10 H10B . 109.0
H10A C10 H10B . 107.8
C10 C11 H11A . 109.5
C10 C11 H11B . 109.5
H11A C11 H11B . 109.5
C10 C11 H11C . 109.5
H11A C11 H11C . 109.5
H11B C11 H11C . 109.5
N1 C12 C13 . 122.92(8)
N1 C12 H12 . 118.5
C13 C12 H12 . 118.5
C12 C13 C14 . 119.64(8)
C12 C13 H13 . 120.2
C14 C13 H13 . 120.2
C13 C14 C15 . 117.01(8)
C13 C14 C17 . 119.36(8)
C15 C14 C17 . 123.63(9)
C16 C15 C14 . 119.76(9)
C16 C15 H15 . 120.1
C14 C15 H15 . 120.1
N1 C16 C15 . 122.78(8)
N1 C16 H16 . 118.6
C15 C16 H16 . 118.6
C17 C17 C14 2_666 125.41(10)
C17 C17 H17 2_666 117.3
C14 C17 H17 . 117.3

loop_
_geom_bond_atom_site_label_1
_geom_bond_atom_site_label_2
_geom_bond_site_symmetry_2
_geom_bond_distance
O1 C7 . 1.3218(12)
O1 H1 . 1.03(2)
O2 C7 . 1.2167(12)
O3 C4 . 1.3637(12)
O3 C8 . 1.4392(11)
N1 C12 . 1.3363(13)
N1 C16 . 1.3433(13)
C1 C6 . 1.3901(13)
C1 C2 . 1.3969(14)
C1 C7 . 1.4923(13)
C2 C3 . 1.3805(13)
C2 H2 . 0.9500
C3 C4 . 1.3970(13)
C3 H3 . 0.9500
C4 C5 . 1.3940(13)
C5 C6 . 1.3919(13)
C5 H5 . 0.9500
C6 H6 . 0.9500
C8 C9 . 1.5138(13)
C8 H8A . 0.9900
C8 H8B . 0.9900
C9 C10 . 1.5240(13)
C9 H9A . 0.9900
C9 H9B . 0.9900
C10 C11 . 1.5251(14)
C10 H10A . 0.9900
C10 H10B . 0.9900
C11 H11A . 0.9800
C11 H11B . 0.9800
C11 H11C . 0.9800
C12 C13 . 1.3848(14)
C12 H12 . 0.9500
C13 C14 . 1.3965(13)
C13 H13 . 0.9500
C14 C15 . 1.3973(14)
C14 C17 . 1.4665(13)
C15 C16 . 1.3812(13)
C15 H15 . 0.9500
C16 H16 . 0.9500
C17 C17 2_666 1.3375(18)
C17 H17 . 0.9500

loop_
_geom_hbond_atom_site_label_D
_geom_hbond_atom_site_label_H
_geom_hbond_atom_site_label_A
_geom_hbond_site_symmetry_A
_geom_hbond_distance_DH
_geom_hbond_distance_HA
_geom_hbond_distance_DA
_geom_hbond_angle_DHA
_geom_hbond_publ_flag
O1 H1 N1 . 1.02(3) 1.57(3) 2.5912(18) 179(2) y
C11 H11C Cg 1_545 0.98 2.92 3.800(2) 150 y

loop_
_geom_torsion_atom_site_label_1
_geom_torsion_atom_site_label_2
_geom_torsion_atom_site_label_3
_geom_torsion_atom_site_label_4
_geom_torsion_site_symmetry_4
_geom_torsion
C6 C1 C2 C3 . -0.99(13)
C7 C1 C2 C3 . 178.60(7)
C1 C2 C3 C4 . 1.67(13)
C8 O3 C4 C5 . -0.63(13)
C8 O3 C4 C3 . 179.14(7)
C2 C3 C4 O3 . 179.19(7)
C2 C3 C4 C5 . -1.03(13)
O3 C4 C5 C6 . 179.50(7)
C3 C4 C5 C6 . -0.26(13)
C2 C1 C6 C5 . -0.33(13)
C7 C1 C6 C5 . -179.92(7)
C4 C5 C6 C1 . 0.95(13)
C6 C1 C7 O2 . -4.16(13)
C2 C1 C7 O2 . 176.26(8)
C6 C1 C7 O1 . 176.40(7)
C2 C1 C7 O1 . -3.18(12)
C4 O3 C8 C9 . 177.82(7)
O3 C8 C9 C10 . -177.05(7)
C8 C9 C10 C11 . 179.13(7)
C16 N1 C12 C13 . 0.69(13)
N1 C12 C13 C14 . -0.95(14)
C12 C13 C14 C15 . 0.29(13)
C12 C13 C14 C17 . -179.66(7)
C13 C14 C15 C16 . 0.56(13)
C17 C14 C15 C16 . -179.49(8)
C12 N1 C16 C15 . 0.23(13)
C14 C15 C16 N1 . -0.86(14)
C13 C14 C17 C17 2_666 172.64(10)
C15 C14 C17 C17 2_666 -7.31(17)

_cod_database_fobs_code 2241909
